data_1562771
loop_
_publ_author_name
'Lesikar-Parrish, Leslie A.'
'Neilson, Robert H.'
'Richards, Anne F.'

_publ_section_title
;
 Metal arsonate polymers of Cd, Zn, Ag and Pb supported by
 4-aminophenylarsonic acid
;
_journal_name_full 'Journal of Solid State Chemistry'
_journal_page_first 424
_journal_page_last 432
_journal_paper_doi 10.1016/j.jssc.2012.10.027
_journal_volume 198
_journal_year 2013
_chemical_formula_sum 'C16 H15 Ag2 As2 F12 N2 O18 S4'
_chemical_formula_weight 1245.12
_chemical_name_common p-arsanilicacid,Agtriflate
_space_group_IT_number 14
_space_group_name_Hall '-P 2ybc'
_space_group_name_H-M_alt 'P 1 21/c 1'
_symmetry_cell_setting monoclinic
_symmetry_space_group_name_H-M 'P 1 21/c 1'
_atom_sites_solution_hydrogens geom
_atom_sites_solution_primary direct
_atom_sites_solution_secondary difmap
_cell_angle_alpha 90.00
_cell_angle_beta 94.697(3)
_cell_angle_gamma 90.00
_cell_formula_units_Z 4
_cell_length_a 10.0399(14)
_cell_length_b 9.0692(13)
_cell_length_c 38.628(5)
_cell_measurement_reflns_used 4858
_cell_measurement_temperature 298(2)
_cell_measurement_theta_max 27.739
_cell_measurement_theta_min 2.4825
_cell_volume 3505.4(8)
_computing_cell_refinement 'Bruker SAINT+ v. 6.36a'
_computing_data_collection 'Bruker SMART v. 5.626'
_computing_data_reduction 'Bruker SAINT+ v. 6.36a'
_computing_molecular_graphics 'XP, Bruker SHELXTL v. 6.12'
_computing_publication_material 'XCIF, Bruker SHELXTL v. 6.12'
_computing_structure_refinement 'XL, Bruker SHELXTL v. 6.12'
_computing_structure_solution 'XS, Bruker SHELXTL v. 6.12'
_diffrn_ambient_temperature 298(2)
_diffrn_detector_area_resol_mean 8.3
_diffrn_measured_fraction_theta_full 0.990
_diffrn_measured_fraction_theta_max 0.990
_diffrn_measurement_device_type 'Bruker Smart 1000'
_diffrn_measurement_method \w
_diffrn_radiation_monochromator graphite
_diffrn_radiation_source 'normal-focus sealed tube'
_diffrn_radiation_type MoK\a
_diffrn_radiation_wavelength 0.71073
_diffrn_reflns_av_R_equivalents 0.0574
_diffrn_reflns_av_sigmaI/netI 0.0683
_diffrn_reflns_limit_h_max 12
_diffrn_reflns_limit_h_min -10
_diffrn_reflns_limit_k_max 10
_diffrn_reflns_limit_k_min -10
_diffrn_reflns_limit_l_max 39
_diffrn_reflns_limit_l_min -46
_diffrn_reflns_number 17613
_diffrn_reflns_theta_full 25.25
_diffrn_reflns_theta_max 25.25
_diffrn_reflns_theta_min 2.04
_exptl_absorpt_coefficient_mu 3.369
_exptl_absorpt_correction_T_max 0.9671
_exptl_absorpt_correction_T_min 0.5522
_exptl_absorpt_correction_type multi-scan
_exptl_absorpt_process_details 'SADABS: SAINT+, 2001'
_exptl_crystal_colour colorless
_exptl_crystal_density_diffrn 2.359
_exptl_crystal_density_method 'not measured'
_exptl_crystal_description plate
_exptl_crystal_F_000 2404
_exptl_crystal_size_max 0.20
_exptl_crystal_size_mid 0.18
_exptl_crystal_size_min 0.01
_refine_diff_density_max 4.461
_refine_diff_density_min -1.346
_refine_diff_density_rms 0.295
_refine_ls_extinction_method none
_refine_ls_goodness_of_fit_ref 1.168
_refine_ls_hydrogen_treatment constr
_refine_ls_matrix_type full
_refine_ls_number_parameters 508
_refine_ls_number_reflns 6275
_refine_ls_number_restraints 0
_refine_ls_restrained_S_all 1.168
_refine_ls_R_factor_all 0.1309
_refine_ls_R_factor_gt 0.1123
_refine_ls_shift/su_max 0.000
_refine_ls_shift/su_mean 0.000
_refine_ls_structure_factor_coef Fsqd
_refine_ls_weighting_details 'calc w=1/[\s^2^(Fo^2^)+(0.0682P)^2^+185.2721P] where P=(Fo^2^+2Fc^2^)/3'
_refine_ls_weighting_scheme calc
_refine_ls_wR_factor_gt 0.2669
_refine_ls_wR_factor_ref 0.2769
_reflns_number_gt 4897
_reflns_number_total 6275
_reflns_threshold_expression >2sigma(I)
_cod_data_source_file JSSC-2013-198-424.cif
_cod_data_source_block ll182
_cod_depositor_comments
;
The following automatic conversions were performed:

data item '_symmetry_cell_setting' value 'Monoclinic' was changed to
'monoclinic' in accordance with the built-in table derived from the
CIF Core dictionary named 'cif_core.dic' version 2.4.5 last updated
on 2014-11-21.

Automatic conversion script
Id: cif_fix_values 8369 2020-08-20 11:38:08Z andrius 
;
_cod_original_sg_symbol_H-M 'P 2 1 / c'
_cod_database_code 1562771

loop_
_symmetry_equiv_pos_as_xyz
'x, y, z'
'-x, y+1/2, -z+1/2'
'-x, -y, -z'
'x, -y-1/2, z-1/2'

loop_
_atom_site_label
_atom_site_type_symbol
_atom_site_fract_x
_atom_site_fract_y
_atom_site_fract_z
_atom_site_U_iso_or_equiv
_atom_site_adp_type
_atom_site_occupancy
_atom_site_symmetry_multiplicity
_atom_site_calc_flag
_atom_site_refinement_flags
_atom_site_disorder_assembly
_atom_site_disorder_group
Ag1 Ag -0.34535(16) 0.93949(16) -0.00171(4) 0.0408(4) Uani 1 1 d . . .
Ag2 Ag 0.14014(14) 0.58529(16) -0.00347(4) 0.0344(4) Uani 1 1 d . . .
As1 As -0.54430(15) 0.71575(18) 0.05422(4) 0.0216(4) Uani 1 1 d . . .
As2 As -0.04561(15) 0.75712(17) 0.05876(4) 0.0196(4) Uani 1 1 d . . .
S2 S -0.1380(4) 0.7542(4) -0.04771(11) 0.0226(8) Uani 1 1 d . . .
S1 S -0.3616(4) 1.2553(5) 0.05361(12) 0.0306(10) Uani 1 1 d . . .
S3 S 0.2788(4) 0.2360(5) 0.22487(12) 0.0312(10) Uani 1 1 d . . .
S4 S 0.7819(4) 0.2374(5) 0.23085(12) 0.0283(9) Uani 1 1 d . . .
F4 F -0.1984(13) 0.9323(13) -0.0992(3) 0.057(3) Uani 1 1 d . . .
F5 F -0.2055(15) 0.7050(15) -0.1133(3) 0.064(4) Uani 1 1 d . . .
F6 F -0.0176(12) 0.8147(14) -0.1037(3) 0.049(3) Uani 1 1 d . . .
F1 F -0.2999(15) 1.0652(16) 0.1033(3) 0.068(4) Uani 1 1 d . . .
F2 F -0.321(2) 1.2886(18) 0.1205(4) 0.095(6) Uani 1 1 d . . .
F3 F -0.4917(14) 1.163(3) 0.1058(4) 0.102(7) Uani 1 1 d . . .
F7 F 0.2044(18) 0.0257(19) 0.1815(5) 0.094(6) Uani 1 1 d . . .
F8 F 0.3762(16) 0.1346(18) 0.1687(3) 0.074(4) Uani 1 1 d . . .
F9 F 0.3879(17) -0.0137(15) 0.2110(4) 0.082(5) Uani 1 1 d . . .
F10 F 0.6900(18) 0.0462(19) 0.1855(4) 0.093(5) Uani 1 1 d . . .
F11 F 0.8779(15) 0.1309(17) 0.1753(3) 0.067(4) Uani 1 1 d . . .
F12 F 0.8587(19) -0.0252(15) 0.2165(4) 0.085(5) Uani 1 1 d . . .
O1 O -0.4002(12) 0.7583(13) 0.0414(3) 0.033(3) Uani 1 1 d . . .
O2 O -0.6563(12) 0.8575(13) 0.0466(3) 0.030(3) Uani 1 1 d . . .
O3 O -0.6284(11) 0.5742(14) 0.0317(3) 0.033(3) Uani 1 1 d . . .
O4 O -0.4251(14) 1.1403(16) 0.0326(3) 0.044(3) Uani 1 1 d . . .
O7 O -0.2784(12) 0.7441(14) -0.0410(4) 0.039(3) Uani 1 1 d . . .
O8 O -0.0663(13) 0.8746(14) -0.0299(3) 0.036(3) Uani 1 1 d . . .
O9 O -0.0698(13) 0.6118(13) -0.0458(3) 0.033(3) Uani 1 1 d . . .
O11 O 0.0997(10) 0.7412(13) 0.0428(3) 0.031(3) Uani 1 1 d . . .
O10 O -0.1621(10) 0.6490(12) 0.0347(3) 0.025(2) Uani 1 1 d . . .
O12 O -0.1102(12) 0.9326(13) 0.0549(3) 0.033(3) Uani 1 1 d . . .
H12A H -0.1858 0.9292 0.0451 0.049 Uiso 1 1 calc R . .
O5 O -0.2204(13) 1.2625(19) 0.0505(5) 0.062(5) Uani 1 1 d . . .
O6 O -0.4317(14) 1.3908(16) 0.0533(4) 0.049(4) Uani 1 1 d . . .
O13 O 0.4119(14) 0.2936(18) 0.2336(5) 0.063(5) Uani 1 1 d . . .
O14 O 0.1910(15) 0.3348(16) 0.2050(4) 0.049(4) Uani 1 1 d . . .
O15 O 0.2233(14) 0.1643(17) 0.2530(4) 0.050(4) Uani 1 1 d . . .
O16 O 0.9181(13) 0.2673(15) 0.2440(3) 0.041(3) Uani 1 1 d . . .
O17 O 0.7249(14) 0.3552(15) 0.2099(4) 0.046(3) Uani 1 1 d . . .
O18 O 0.7033(15) 0.1719(18) 0.2565(4) 0.054(4) Uani 1 1 d . . .
N1 N -0.4921(14) 0.5673(17) 0.2096(3) 0.028(3) Uani 1 1 d . . .
H1A H -0.5474 0.4941 0.2139 0.034 Uiso 1 1 calc R . .
H1B H -0.5104 0.6457 0.2222 0.034 Uiso 1 1 calc R . .
H1C H -0.4081 0.5390 0.2151 0.034 Uiso 1 1 calc R . .
N2 N -0.0146(14) 0.5432(16) 0.2092(4) 0.029(3) Uani 1 1 d . . .
H2A H 0.0406 0.4664 0.2112 0.035 Uiso 1 1 calc R . .
H2B H -0.0954 0.5157 0.2147 0.035 Uiso 1 1 calc R . .
H2C H 0.0161 0.6145 0.2235 0.035 Uiso 1 1 calc R . .
C1 C -0.5353(15) 0.6736(17) 0.1029(4) 0.020(3) Uani 1 1 d . . .
C2 C -0.628(2) 0.583(2) 0.1165(5) 0.046(6) Uani 1 1 d . . .
H2 H -0.6984 0.5431 0.1023 0.055 Uiso 1 1 calc R . .
C3 C -0.615(2) 0.554(3) 0.1516(6) 0.064(8) Uani 1 1 d . . .
H3 H -0.6804 0.4978 0.1612 0.076 Uiso 1 1 calc R . .
C4 C -0.5089(16) 0.6052(19) 0.1727(4) 0.026(4) Uani 1 1 d . . .
C5 C -0.411(2) 0.686(3) 0.1589(6) 0.051(6) Uani 1 1 d . . .
H5 H -0.3356 0.7158 0.1727 0.062 Uiso 1 1 calc R . .
C6 C -0.425(2) 0.721(3) 0.1246(6) 0.056(7) Uani 1 1 d . . .
H6 H -0.3593 0.7775 0.1152 0.068 Uiso 1 1 calc R . .
C14 C -0.1393(18) 0.8040(19) -0.0935(4) 0.029(4) Uani 1 1 d . . .
C8 C -0.0456(15) 0.6980(18) 0.1058(4) 0.020(3) Uani 1 1 d . . .
C9 C -0.008(3) 0.796(2) 0.1319(5) 0.056(6) Uani 1 1 d . . .
H9 H 0.0097 0.8944 0.1272 0.068 Uiso 1 1 calc R . .
C10 C 0.004(3) 0.740(2) 0.1667(5) 0.058(7) Uani 1 1 d . . .
H10 H 0.0311 0.8025 0.1851 0.070 Uiso 1 1 calc R . .
C11 C -0.0234(15) 0.5981(17) 0.1730(4) 0.020(3) Uani 1 1 d . . .
C12 C -0.068(2) 0.504(2) 0.1473(5) 0.048(6) Uani 1 1 d . . .
H12 H -0.0908 0.4082 0.1526 0.057 Uiso 1 1 calc R . .
C13 C -0.078(3) 0.552(2) 0.1131(5) 0.055(7) Uani 1 1 d . . .
H13 H -0.1067 0.4873 0.0952 0.065 Uiso 1 1 calc R . .
C7 C -0.3721(19) 1.184(2) 0.0990(5) 0.037(4) Uani 1 1 d . . .
C15 C 0.312(2) 0.091(3) 0.1953(6) 0.051(6) Uani 1 1 d . . .
C16 C 0.801(2) 0.089(2) 0.2001(5) 0.046(5) Uani 1 1 d . . .

loop_
_atom_site_aniso_label
_atom_site_aniso_U_11
_atom_site_aniso_U_22
_atom_site_aniso_U_33
_atom_site_aniso_U_23
_atom_site_aniso_U_13
_atom_site_aniso_U_12
Ag1 0.0527(10) 0.0261(7) 0.0451(9) 0.0052(6) 0.0130(7) 0.0018(7)
Ag2 0.0359(8) 0.0353(8) 0.0320(8) -0.0063(6) 0.0019(6) -0.0037(6)
As1 0.0140(8) 0.0260(9) 0.0246(9) 0.0054(7) -0.0007(6) 0.0005(6)
As2 0.0165(8) 0.0219(8) 0.0207(8) 0.0026(6) 0.0032(6) -0.0014(6)
S2 0.022(2) 0.0148(18) 0.031(2) -0.0020(16) -0.0006(16) -0.0010(15)
S1 0.024(2) 0.032(2) 0.034(2) 0.0095(19) -0.0017(17) -0.0018(18)
S3 0.027(2) 0.028(2) 0.039(3) 0.0071(19) 0.0052(18) 0.0033(18)
S4 0.028(2) 0.024(2) 0.034(2) 0.0062(18) 0.0058(18) 0.0037(17)
F4 0.079(9) 0.040(7) 0.049(7) 0.017(6) -0.017(6) 0.018(6)
F5 0.085(10) 0.056(8) 0.045(7) 0.001(6) -0.024(7) -0.018(7)
F6 0.056(7) 0.063(8) 0.032(6) 0.005(6) 0.018(5) -0.002(6)
F1 0.094(11) 0.062(9) 0.050(8) 0.033(7) 0.012(7) 0.011(8)
F2 0.157(17) 0.071(10) 0.051(9) -0.026(8) -0.027(10) 0.014(11)
F3 0.048(9) 0.20(2) 0.063(10) 0.033(12) 0.014(7) -0.009(11)
F7 0.098(13) 0.075(11) 0.104(14) -0.034(10) -0.019(10) -0.009(10)
F8 0.091(11) 0.091(11) 0.041(8) -0.003(7) 0.020(7) 0.028(9)
F9 0.123(13) 0.049(8) 0.072(10) 0.000(7) 0.003(9) 0.051(9)
F10 0.109(13) 0.081(12) 0.084(12) -0.010(9) -0.018(10) -0.040(10)
F11 0.094(10) 0.079(10) 0.031(7) -0.001(6) 0.019(7) 0.026(8)
F12 0.154(16) 0.039(7) 0.060(9) 0.006(7) 0.006(9) 0.048(9)
O1 0.028(6) 0.028(6) 0.043(8) 0.009(6) 0.006(5) -0.004(5)
O2 0.033(7) 0.024(6) 0.032(7) 0.007(5) -0.001(5) 0.001(5)
O3 0.023(6) 0.035(7) 0.037(7) 0.000(6) -0.012(5) 0.003(5)
O4 0.045(8) 0.052(9) 0.034(7) -0.013(6) 0.003(6) 0.008(7)
O7 0.019(6) 0.037(7) 0.063(9) 0.014(6) 0.005(6) -0.006(5)
O8 0.046(8) 0.029(7) 0.031(7) -0.007(5) -0.006(6) -0.016(6)
O9 0.046(8) 0.019(6) 0.034(7) 0.003(5) 0.008(6) -0.002(5)
O11 0.009(5) 0.035(7) 0.050(8) -0.007(6) 0.001(5) 0.003(5)
O10 0.018(5) 0.030(6) 0.024(6) -0.004(5) -0.008(4) 0.001(5)
O12 0.029(6) 0.026(6) 0.045(8) -0.002(6) 0.014(6) 0.000(5)
O5 0.022(7) 0.075(11) 0.086(12) 0.032(10) -0.005(7) 0.011(7)
O6 0.042(8) 0.046(8) 0.056(9) 0.012(7) -0.005(7) 0.027(7)
O13 0.037(8) 0.053(9) 0.094(13) 0.016(9) -0.025(8) -0.022(7)
O14 0.058(9) 0.048(9) 0.044(8) 0.031(7) 0.017(7) 0.032(7)
O15 0.052(9) 0.056(9) 0.045(9) 0.026(7) 0.022(7) 0.013(7)
O16 0.042(8) 0.041(8) 0.038(7) 0.006(6) -0.011(6) -0.017(6)
O17 0.050(8) 0.041(8) 0.047(8) 0.013(7) 0.007(7) 0.018(7)
O18 0.052(9) 0.062(10) 0.051(9) 0.001(8) 0.025(7) -0.007(8)
N1 0.029(7) 0.038(8) 0.018(7) 0.003(6) 0.003(6) 0.005(6)
N2 0.028(8) 0.031(8) 0.028(8) 0.002(6) -0.003(6) -0.001(6)
C1 0.020(8) 0.018(8) 0.021(8) 0.011(6) 0.005(6) -0.007(6)
C2 0.059(13) 0.055(13) 0.024(9) 0.002(9) 0.002(9) -0.041(11)
C3 0.073(16) 0.076(17) 0.043(13) 0.009(12) 0.004(11) -0.060(14)
C4 0.026(9) 0.031(9) 0.021(8) -0.004(7) -0.003(6) 0.015(7)
C5 0.048(13) 0.061(14) 0.042(12) -0.009(11) -0.015(10) -0.029(11)
C6 0.044(12) 0.057(14) 0.065(15) 0.028(12) -0.011(11) -0.034(11)
C14 0.040(10) 0.024(9) 0.021(8) 0.010(7) -0.009(7) -0.011(8)
C8 0.019(8) 0.027(8) 0.015(7) -0.001(6) 0.008(6) -0.008(6)
C9 0.11(2) 0.035(11) 0.028(11) -0.005(9) 0.000(11) -0.013(12)
C10 0.12(2) 0.035(11) 0.019(9) -0.014(8) 0.004(11) -0.042(13)
C11 0.021(8) 0.019(8) 0.022(8) 0.002(6) 0.004(6) -0.003(6)
C12 0.094(17) 0.026(10) 0.022(10) 0.007(8) -0.002(10) -0.019(10)
C13 0.12(2) 0.031(10) 0.013(9) 0.002(8) -0.005(10) -0.035(12)
C7 0.039(11) 0.039(11) 0.034(10) 0.000(8) 0.003(8) 0.013(9)
C15 0.070(15) 0.045(13) 0.037(12) -0.004(10) -0.004(11) 0.007(11)
C16 0.071(15) 0.036(11) 0.028(10) -0.007(9) -0.005(10) 0.009(10)

loop_
_atom_type_symbol
_atom_type_description
_atom_type_scat_dispersion_real
_atom_type_scat_dispersion_imag
_atom_type_scat_source
C C 0.0033 0.0016 'International Tables Vol C Tables 4.2.6.8 and 6.1.1.4'
H H 0.0000 0.0000 'International Tables Vol C Tables 4.2.6.8 and 6.1.1.4'
Ag Ag -0.8971 1.1015 'International Tables Vol C Tables 4.2.6.8 and 6.1.1.4'
As As 0.0499 2.0058 'International Tables Vol C Tables 4.2.6.8 and 6.1.1.4'
F F 0.0171 0.0103 'International Tables Vol C Tables 4.2.6.8 and 6.1.1.4'
N N 0.0061 0.0033 'International Tables Vol C Tables 4.2.6.8 and 6.1.1.4'
O O 0.0106 0.0060 'International Tables Vol C Tables 4.2.6.8 and 6.1.1.4'
S S 0.1246 0.1234 'International Tables Vol C Tables 4.2.6.8 and 6.1.1.4'

loop_
_geom_angle_atom_site_label_1
_geom_angle_atom_site_label_2
_geom_angle_atom_site_label_3
_geom_angle
_geom_angle_site_symmetry_1
_geom_angle_site_symmetry_3
O4 Ag1 O1 91.7(5) . .
O4 Ag1 O7 174.7(4) . .
O1 Ag1 O7 91.4(4) . .
O4 Ag1 O2 81.3(4) . 3_475
O1 Ag1 O2 167.1(4) . 3_475
O7 Ag1 O2 94.8(4) . 3_475
O4 Ag1 Ag1 51.4(3) . 3_475
O1 Ag1 Ag1 86.1(3) . 3_475
O7 Ag1 Ag1 124.6(3) . 3_475
O2 Ag1 Ag1 81.1(3) 3_475 3_475
O11 Ag2 O10 157.4(4) . 3_565
O11 Ag2 O5 108.2(5) . 3_575
O10 Ag2 O5 94.3(5) 3_565 3_575
O11 Ag2 O9 104.1(4) . .
O10 Ag2 O9 82.6(4) 3_565 .
O5 Ag2 O9 77.3(4) 3_575 .
O11 Ag2 O3 80.0(4) . 1_655
O10 Ag2 O3 96.4(4) 3_565 1_655
O5 Ag2 O3 94.3(4) 3_575 1_655
O9 Ag2 O3 171.4(4) . 1_655
O11 Ag2 Ag2 91.1(3) . 3_565
O10 Ag2 Ag2 75.0(3) 3_565 3_565
O5 Ag2 Ag2 131.7(3) 3_575 3_565
O9 Ag2 Ag2 54.9(3) . 3_565
O3 Ag2 Ag2 133.1(3) 1_655 3_565
O1 As1 O2 111.1(6) . .
O1 As1 O3 115.9(6) . .
O2 As1 O3 100.5(5) . .
O1 As1 C1 112.2(6) . .
O2 As1 C1 107.2(6) . .
O3 As1 C1 109.1(6) . .
O11 As2 O12 113.0(6) . .
O11 As2 O10 109.3(6) . .
O12 As2 O10 104.1(6) . .
O11 As2 C8 114.0(6) . .
O12 As2 C8 108.4(7) . .
O10 As2 C8 107.5(6) . .
O8 S2 O9 115.4(8) . .
O8 S2 O7 114.4(8) . .
O9 S2 O7 113.0(7) . .
O8 S2 C14 103.8(8) . .
O9 S2 C14 103.6(8) . .
O7 S2 C14 105.0(8) . .
O6 S1 O5 117.0(10) . .
O6 S1 O4 115.3(9) . .
O5 S1 O4 112.4(10) . .
O6 S1 C7 103.9(9) . .
O5 S1 C7 103.0(9) . .
O4 S1 C7 102.8(9) . .
O15 S3 O14 115.6(8) . .
O15 S3 O13 113.5(10) . .
O14 S3 O13 114.5(10) . .
O15 S3 C15 104.8(10) . .
O14 S3 C15 104.8(10) . .
O13 S3 C15 101.5(11) . .
O17 S4 O16 112.4(9) . .
O17 S4 O18 118.7(9) . .
O16 S4 O18 113.0(9) . .
O17 S4 C16 104.0(9) . .
O16 S4 C16 102.9(10) . .
O18 S4 C16 103.7(10) . .
As1 O1 Ag1 129.0(7) . .
As1 O2 Ag1 128.4(6) . 3_475
As1 O3 Ag2 127.8(6) . 1_455
S1 O4 Ag1 134.6(8) . .
S2 O7 Ag1 112.4(7) . .
S2 O9 Ag2 118.2(7) . .
As2 O11 Ag2 123.8(6) . .
As2 O10 Ag2 131.7(5) . 3_565
As2 O12 H12A 109.5 . .
S1 O5 Ag2 118.1(8) . 3_575
C4 N1 H1A 109.5 . .
C4 N1 H1B 109.5 . .
H1A N1 H1B 109.5 . .
C4 N1 H1C 109.5 . .
H1A N1 H1C 109.5 . .
H1B N1 H1C 109.5 . .
C11 N2 H2A 109.5 . .
C11 N2 H2B 109.5 . .
H2A N2 H2B 109.5 . .
C11 N2 H2C 109.5 . .
H2A N2 H2C 109.5 . .
H2B N2 H2C 109.5 . .
C2 C1 C6 118.9(16) . .
C2 C1 As1 120.9(12) . .
C6 C1 As1 119.7(12) . .
C3 C2 C1 118.5(17) . .
C3 C2 H2 120.8 . .
C1 C2 H2 120.8 . .
C4 C3 C2 121.8(18) . .
C4 C3 H3 119.1 . .
C2 C3 H3 119.1 . .
C3 C4 C5 119.8(17) . .
C3 C4 N1 121.5(17) . .
C5 C4 N1 118.5(15) . .
C6 C5 C4 119.1(17) . .
C6 C5 H5 120.4 . .
C4 C5 H5 120.4 . .
C5 C6 C1 121.5(18) . .
C5 C6 H6 119.2 . .
C1 C6 H6 119.2 . .
F4 C14 F5 107.7(14) . .
F4 C14 F6 107.5(14) . .
F5 C14 F6 108.2(16) . .
F4 C14 S2 110.5(13) . .
F5 C14 S2 110.8(12) . .
F6 C14 S2 112.0(11) . .
C9 C8 C13 121.4(16) . .
C9 C8 As2 119.9(13) . .
C13 C8 As2 118.6(12) . .
C8 C9 C10 117.1(18) . .
C8 C9 H9 121.4 . .
C10 C9 H9 121.4 . .
C11 C10 C9 120.4(17) . .
C11 C10 H10 119.8 . .
C9 C10 H10 119.8 . .
C10 C11 C12 121.9(16) . .
C10 C11 N2 119.7(15) . .
C12 C11 N2 118.2(14) . .
C11 C12 C13 120.1(17) . .
C11 C12 H12 120.0 . .
C13 C12 H12 120.0 . .
C12 C13 C8 118.9(17) . .
C12 C13 H13 120.5 . .
C8 C13 H13 120.5 . .
F3 C7 F1 112(2) . .
F3 C7 F2 107.7(19) . .
F1 C7 F2 109.1(17) . .
F3 C7 S1 111.8(14) . .
F1 C7 S1 109.3(13) . .
F2 C7 S1 106.8(15) . .
F7 C15 F8 105.1(19) . .
F7 C15 F9 107(2) . .
F8 C15 F9 105(2) . .
F7 C15 S3 113.9(18) . .
F8 C15 S3 113.7(17) . .
F9 C15 S3 111.2(15) . .
F10 C16 F12 108(2) . .
F10 C16 F11 108.1(18) . .
F12 C16 F11 107.8(19) . .
F10 C16 S4 112.6(17) . .
F12 C16 S4 109.3(13) . .
F11 C16 S4 110.8(15) . .

loop_
_geom_bond_atom_site_label_1
_geom_bond_atom_site_label_2
_geom_bond_distance
_geom_bond_site_symmetry_2
Ag1 O4 2.426(13) .
Ag1 O1 2.435(12) .
Ag1 O7 2.462(14) .
Ag1 O2 2.530(11) 3_475
Ag1 Ag1 3.306(3) 3_475
Ag2 O11 2.340(12) .
Ag2 O10 2.462(11) 3_565
Ag2 O5 2.469(16) 3_575
Ag2 O9 2.570(13) .
Ag2 O3 2.597(11) 1_655
Ag2 Ag2 3.242(3) 3_565
As1 O1 1.614(12) .
As1 O2 1.718(11) .
As1 O3 1.730(12) .
As1 C1 1.915(15) .
As2 O11 1.636(11) .
As2 O12 1.721(12) .
As2 O10 1.737(10) .
As2 C8 1.894(15) .
S2 O8 1.450(12) .
S2 O9 1.461(12) .
S2 O7 1.458(12) .
S2 C14 1.824(16) .
S1 O6 1.416(14) .
S1 O5 1.434(14) .
S1 O4 1.439(14) .
S1 C7 1.88(2) .
S3 O15 1.420(13) .
S3 O14 1.435(13) .
S3 O13 1.448(14) .
S3 C15 1.79(2) .
S4 O17 1.431(13) .
S4 O16 1.445(13) .
S4 O18 1.444(14) .
S4 C16 1.82(2) .
F4 C14 1.32(2) .
F5 C14 1.32(2) .
F6 C14 1.32(2) .
F1 C7 1.30(2) .
F2 C7 1.33(2) .
F3 C7 1.26(2) .
F7 C15 1.30(3) .
F8 C15 1.32(3) .
F9 C15 1.33(2) .
F10 C16 1.26(3) .
F11 C16 1.34(3) .
F12 C16 1.32(2) .
O2 Ag1 2.530(11) 3_475
O3 Ag2 2.597(11) 1_455
O10 Ag2 2.462(11) 3_565
O12 H12A 0.8200 .
O5 Ag2 2.469(16) 3_575
N1 C4 1.46(2) .
N1 H1A 0.8900 .
N1 H1B 0.8900 .
N1 H1C 0.8900 .
N2 C11 1.48(2) .
N2 H2A 0.8900 .
N2 H2B 0.8900 .
N2 H2C 0.8900 .
C1 C2 1.38(2) .
C1 C6 1.40(3) .
C2 C3 1.38(3) .
C2 H2 0.9300 .
C3 C4 1.37(3) .
C3 H3 0.9300 .
C4 C5 1.37(3) .
C5 C6 1.36(3) .
C5 H5 0.9300 .
C6 H6 0.9300 .
C8 C9 1.38(3) .
C8 C13 1.40(2) .
C9 C10 1.43(3) .
C9 H9 0.9300 .
C10 C11 1.34(2) .
C10 H10 0.9300 .
C11 C12 1.35(2) .
C12 C13 1.39(2) .
C12 H12 0.9300 .
C13 H13 0.9300 .

loop_
_geom_torsion_atom_site_label_1
_geom_torsion_atom_site_label_2
_geom_torsion_atom_site_label_3
_geom_torsion_atom_site_label_4
_geom_torsion
_geom_torsion_site_symmetry_1
_geom_torsion_site_symmetry_2
_geom_torsion_site_symmetry_3
_geom_torsion_site_symmetry_4
O2 As1 O1 Ag1 -23.0(10) . . . .
O3 As1 O1 Ag1 90.9(9) . . . .
C1 As1 O1 Ag1 -142.9(8) . . . .
O4 Ag1 O1 As1 63.1(9) . . . .
O7 Ag1 O1 As1 -112.6(9) . . . .
O2 Ag1 O1 As1 6(2) 3_475 . . .
Ag1 Ag1 O1 As1 12.0(8) 3_475 . . .
O1 As1 O2 Ag1 24.8(10) . . . 3_475
O3 As1 O2 Ag1 -98.4(8) . . . 3_475
C1 As1 O2 Ag1 147.7(7) . . . 3_475
O1 As1 O3 Ag2 -119.4(8) . . . 1_455
O2 As1 O3 Ag2 0.4(9) . . . 1_455
C1 As1 O3 Ag2 112.9(8) . . . 1_455
O6 S1 O4 Ag1 145.8(11) . . . .
O5 S1 O4 Ag1 8.3(15) . . . .
C7 S1 O4 Ag1 -101.8(12) . . . .
O1 Ag1 O4 S1 106.0(12) . . . .
O7 Ag1 O4 S1 -128(4) . . . .
O2 Ag1 O4 S1 -84.9(12) 3_475 . . .
Ag1 Ag1 O4 S1 -170.4(15) 3_475 . . .
O8 S2 O7 Ag1 0.7(10) . . . .
O9 S2 O7 Ag1 135.4(7) . . . .
C14 S2 O7 Ag1 -112.4(8) . . . .
O4 Ag1 O7 S2 116(5) . . . .
O1 Ag1 O7 S2 -117.9(8) . . . .
O2 Ag1 O7 S2 73.5(8) 3_475 . . .
Ag1 Ag1 O7 S2 156.0(5) 3_475 . . .
O8 S2 O9 Ag2 10.5(10) . . . .
O7 S2 O9 Ag2 -123.8(8) . . . .
C14 S2 O9 Ag2 123.2(8) . . . .
O11 Ag2 O9 S2 32.6(8) . . . .
O10 Ag2 O9 S2 -169.3(8) 3_565 . . .
O5 Ag2 O9 S2 -73.2(8) 3_575 . . .
O3 Ag2 O9 S2 -86(3) 1_655 . . .
Ag2 Ag2 O9 S2 113.8(8) 3_565 . . .
O12 As2 O11 Ag2 -118.4(8) . . . .
O10 As2 O11 Ag2 -3.0(9) . . . .
C8 As2 O11 Ag2 117.4(8) . . . .
O10 Ag2 O11 As2 -64.9(13) 3_565 . . .
O5 Ag2 O11 As2 121.2(8) 3_575 . . .
O9 Ag2 O11 As2 40.2(9) . . . .
O3 Ag2 O11 As2 -147.5(8) 1_655 . . .
Ag2 Ag2 O11 As2 -13.8(8) 3_565 . . .
O11 As2 O10 Ag2 31.7(9) . . . 3_565
O12 As2 O10 Ag2 152.6(7) . . . 3_565
C8 As2 O10 Ag2 -92.5(9) . . . 3_565
O6 S1 O5 Ag2 -49.2(14) . . . 3_575
O4 S1 O5 Ag2 87.6(12) . . . 3_575
C7 S1 O5 Ag2 -162.4(10) . . . 3_575
O1 As1 C1 C2 -154.6(16) . . . .
O2 As1 C1 C2 83.2(17) . . . .
O3 As1 C1 C2 -24.8(17) . . . .
O1 As1 C1 C6 18.0(18) . . . .
O2 As1 C1 C6 -104.2(17) . . . .
O3 As1 C1 C6 147.8(16) . . . .
C6 C1 C2 C3 6(3) . . . .
As1 C1 C2 C3 178.5(19) . . . .
C1 C2 C3 C4 -4(4) . . . .
C2 C3 C4 C5 -1(4) . . . .
C2 C3 C4 N1 -177(2) . . . .
C3 C4 C5 C6 4(3) . . . .
N1 C4 C5 C6 180(2) . . . .
C4 C5 C6 C1 -2(4) . . . .
C2 C1 C6 C5 -3(4) . . . .
As1 C1 C6 C5 -176(2) . . . .
O8 S2 C14 F4 -58.9(14) . . . .
O9 S2 C14 F4 -179.9(12) . . . .
O7 S2 C14 F4 61.4(13) . . . .
O8 S2 C14 F5 -178.3(13) . . . .
O9 S2 C14 F5 60.8(15) . . . .
O7 S2 C14 F5 -57.9(15) . . . .
O8 S2 C14 F6 60.8(14) . . . .
O9 S2 C14 F6 -60.1(14) . . . .
O7 S2 C14 F6 -178.8(12) . . . .
O11 As2 C8 C9 84.9(18) . . . .
O12 As2 C8 C9 -41.9(18) . . . .
O10 As2 C8 C9 -153.8(16) . . . .
O11 As2 C8 C13 -92.0(17) . . . .
O12 As2 C8 C13 141.2(16) . . . .
O10 As2 C8 C13 29.3(18) . . . .
C13 C8 C9 C10 3(3) . . . .
As2 C8 C9 C10 -173.4(18) . . . .
C8 C9 C10 C11 -1(4) . . . .
C9 C10 C11 C12 -2(4) . . . .
C9 C10 C11 N2 -178(2) . . . .
C10 C11 C12 C13 4(4) . . . .
N2 C11 C12 C13 179(2) . . . .
C11 C12 C13 C8 -1(4) . . . .
C9 C8 C13 C12 -2(4) . . . .
As2 C8 C13 C12 174.6(19) . . . .
O6 S1 C7 F3 61.2(19) . . . .
O5 S1 C7 F3 -176.3(18) . . . .
O4 S1 C7 F3 -59.3(18) . . . .
O6 S1 C7 F1 -174.2(14) . . . .
O5 S1 C7 F1 -51.8(17) . . . .
O4 S1 C7 F1 65.2(15) . . . .
O6 S1 C7 F2 -56.4(16) . . . .
O5 S1 C7 F2 66.1(16) . . . .
O4 S1 C7 F2 -176.9(14) . . . .
O15 S3 C15 F7 65.9(19) . . . .
O14 S3 C15 F7 -56(2) . . . .
O13 S3 C15 F7 -175.7(18) . . . .
O15 S3 C15 F8 -173.7(16) . . . .
O14 S3 C15 F8 64.1(18) . . . .
O13 S3 C15 F8 -55.3(18) . . . .
O15 S3 C15 F9 -55(2) . . . .
O14 S3 C15 F9 -177.0(17) . . . .
O13 S3 C15 F9 64(2) . . . .
O17 S4 C16 F10 -62.7(19) . . . .
O16 S4 C16 F10 180.0(16) . . . .
O18 S4 C16 F10 62.0(18) . . . .
O17 S4 C16 F12 177.2(16) . . . .
O16 S4 C16 F12 59.8(19) . . . .
O18 S4 C16 F12 -58.1(19) . . . .
O17 S4 C16 F11 58.5(16) . . . .
O16 S4 C16 F11 -58.8(16) . . . .
O18 S4 C16 F11 -176.8(14) . . . .
